data_4512121
loop_
_publ_author_name
'Pfrunder, Michael C.'
'Micallef, Aaron S.'
'Rintoul, Llewellyn'
'Arnold, Dennis P.'
'Davy, Karl J. P.'
'McMurtrie, John'

_publ_section_title
;
 Isostructural Co-crystals Derived from Molecules with Different
 Supramolecular Topologies
;
_journal_issue 11
_journal_name_full 'Crystal Growth &amp; Design'
_journal_page_first 6041
_journal_paper_doi 10.1021/cg501210t
_journal_volume 14
_journal_year 2014
_chemical_formula_moiety 'C7 H17 Cl N, C6 F4 I2, Cl'
_chemical_formula_sum 'C13 H17 Cl2 F4 I2 N'
_chemical_formula_weight 587.97
_space_group_crystal_system monoclinic
_space_group_IT_number 15
_space_group_name_Hall '-I 2ya'
_space_group_name_H-M_alt 'I 1 2/a 1'
_symmetry_space_group_name_Hall '-I 2ya'
_symmetry_space_group_name_H-M 'I 1 2/a 1'
_atom_sites_solution_hydrogens geom
_atom_sites_solution_primary direct
_atom_sites_solution_secondary difmap
_audit_creation_method SHELXL-2014/6
_cell_angle_alpha 90
_cell_angle_beta 114.651(4)
_cell_angle_gamma 90
_cell_formula_units_Z 8
_cell_length_a 22.7006(7)
_cell_length_b 7.2522(2)
_cell_length_c 24.5928(8)
_cell_measurement_reflns_used 7985
_cell_measurement_temperature 173(2)
_cell_measurement_theta_max 28.754
_cell_measurement_theta_min 3.1913
_cell_volume 3679.7(2)
_computing_cell_refinement
;
CrysAlis RED, Oxford Diffraction Ltd.,
Version 1.171.32.13 (release 29-11-2007 CrysAlis171 .NET)
(compiled Nov 29 2007,17:23:28)
;
_computing_data_collection
;
CrysAlis CCD, Oxford Diffraction Ltd.,
Version 1.171.32.13 (release 29-11-2007 CrysAlis171 .NET)
(compiled Nov 29 2007,17:23:28)
;
_computing_data_reduction
;
CrysAlis RED, Oxford Diffraction Ltd.,
Version 1.171.32.13 (release 29-11-2007 CrysAlis171 .NET)
(compiled Nov 29 2007,17:23:28)
;
_computing_molecular_graphics
;ORTEPIII (Farrugia, 1997)
WINGX-32 (Farrugia, 1999)
;
_computing_publication_material 'enCIFer 1.0 (CCDC, 2003)'
_computing_structure_refinement 'SHELXL-2014/6 (Sheldrick, 2014)'
_computing_structure_solution 'SIR97 (Altomare, et. al. 1997)'
_diffrn_ambient_temperature 173(2)
_diffrn_detector_area_resol_mean 16.0774
_diffrn_measured_fraction_theta_full 0.998
_diffrn_measured_fraction_theta_max 0.998
_diffrn_measurement_device_type 'Oxford Diffraction Gemini'
_diffrn_measurement_method \w
_diffrn_radiation_type MoK\a
_diffrn_radiation_wavelength 0.71073
_diffrn_reflns_av_R_equivalents 0.0261
_diffrn_reflns_av_unetI/netI 0.0252
_diffrn_reflns_Laue_measured_fraction_full 0.998
_diffrn_reflns_Laue_measured_fraction_max 0.998
_diffrn_reflns_limit_h_max 26
_diffrn_reflns_limit_h_min -26
_diffrn_reflns_limit_k_max 8
_diffrn_reflns_limit_k_min -8
_diffrn_reflns_limit_l_max 29
_diffrn_reflns_limit_l_min -29
_diffrn_reflns_number 11515
_diffrn_reflns_point_group_measured_fraction_full 0.998
_diffrn_reflns_point_group_measured_fraction_max 0.998
_diffrn_reflns_theta_full 25.000
_diffrn_reflns_theta_max 24.997
_diffrn_reflns_theta_min 3.198
_diffrn_source 'Enhance (Mo) X-ray Source'
_exptl_absorpt_coefficient_mu 3.740
_exptl_absorpt_correction_T_max 1.00000
_exptl_absorpt_correction_T_min 0.79650
_exptl_absorpt_correction_type multi-scan
_exptl_absorpt_process_details
;
CrysAlisPro, Oxford Diffraction Ltd.,
Version 1.171.33.55 (release 05-01-2010 CrysAlis171 .NET)
(compiled Jan  5 2010,16:28:46)
Empirical absorption correction using spherical harmonics,
 implemented in SCALE3 ABSPACK scaling algorithm.
;
_exptl_crystal_colour colourless
_exptl_crystal_density_diffrn 2.123
_exptl_crystal_description prism
_exptl_crystal_F_000 2224
_exptl_crystal_size_max 0.15
_exptl_crystal_size_mid 0.11
_exptl_crystal_size_min 0.09
_refine_diff_density_max 1.464
_refine_diff_density_min -1.735
_refine_diff_density_rms 0.096
_refine_ls_extinction_coef 0.00054(4)
_refine_ls_extinction_expression Fc^*^=kFc[1+0.001xFc^2^\l^3^/sin(2\q)]^-1/4^
_refine_ls_extinction_method SHELXL
_refine_ls_goodness_of_fit_ref 1.101
_refine_ls_hydrogen_treatment constr
_refine_ls_matrix_type full
_refine_ls_number_parameters 208
_refine_ls_number_reflns 3231
_refine_ls_number_restraints 2
_refine_ls_restrained_S_all 1.100
_refine_ls_R_factor_all 0.0328
_refine_ls_R_factor_gt 0.0257
_refine_ls_shift/su_max 0.001
_refine_ls_shift/su_mean 0.000
_refine_ls_structure_factor_coef Fsqd
_refine_ls_weighting_details 'w=1/[\s^2^(Fo^2^)+(0.0350P)^2^+2.0000P] where P=(Fo^2^+2Fc^2^)/3'
_refine_ls_weighting_scheme calc
_refine_ls_wR_factor_gt 0.0632
_refine_ls_wR_factor_ref 0.0649
_reflns_Friedel_coverage 0.000
_reflns_number_gt 2769
_reflns_number_total 3231
_reflns_threshold_expression 'I > 2\s(I)'
_cod_data_source_file cg501210t_si_003.cif
_cod_data_source_block shelx
_cod_depositor_comments 'Adding full bibliography for 4512121--4512125.cif.'
_cod_database_code 4512121
_shelx_space_group_comment
;
The symmetry employed for this shelxl refinement is uniquely defined
by the following loop, which should always be used as a source of
symmetry information in preference to the above space-group names.
They are only intended as comments.
;
_shelxl_version_number 2014/6

loop_
_space_group_symop_operation_xyz
'x, y, z'
'-x+1/2, y, -z'
'x+1/2, y+1/2, z+1/2'
'-x+1, y+1/2, -z+1/2'
'-x, -y, -z'
'x-1/2, -y, z'
'-x+1/2, -y+1/2, -z+1/2'
'x, -y+1/2, z+1/2'

loop_
_atom_site_label
_atom_site_type_symbol
_atom_site_fract_x
_atom_site_fract_y
_atom_site_fract_z
_atom_site_U_iso_or_equiv
_atom_site_adp_type
_atom_site_occupancy
_atom_site_site_symmetry_order
_atom_site_calc_flag
_atom_site_refinement_flags_posn
_atom_site_refinement_flags_adp
_atom_site_refinement_flags_occupancy
_atom_site_disorder_assembly
_atom_site_disorder_group
C1 C 0.2374(2) 0.4498(6) 0.29693(18) 0.0270(9) Uani 1 1 d . . . . .
C2 C 0.2958(2) 0.4994(5) 0.2944(2) 0.0318(10) Uani 1 1 d . . . . .
C3 C 0.2940(3) 0.5534(6) 0.2391(2) 0.0424(13) Uani 1 1 d . . . . .
C4 C 0.2371(3) 0.5591(6) 0.1887(2) 0.0430(12) Uani 1 1 d . . . . .
C5 C 0.1803(3) 0.5095(6) 0.1912(2) 0.0386(11) Uani 1 1 d . . . . .
C6 C 0.1813(2) 0.4558(6) 0.24522(19) 0.0312(10) Uani 1 1 d . . . . .
C7 C 0.5565(2) 0.0425(7) 0.46071(18) 0.0331(10) Uani 1 1 d . . . . .
H7A H 0.5137 -0.0185 0.4414 0.040 Uiso 1 1 calc R U . . .
H7B H 0.5506 0.1566 0.4800 0.040 Uiso 1 1 calc R U . . .
C8 C 0.6027(3) -0.0854(8) 0.5090(2) 0.0516(14) Uani 1 1 d . . . . .
H8A H 0.5850 -0.1128 0.5382 0.077 Uiso 1 1 calc R U . . .
H8B H 0.6079 -0.2004 0.4905 0.077 Uiso 1 1 calc R U . . .
H8C H 0.6450 -0.0251 0.5292 0.077 Uiso 1 1 calc R U . . .
C9 C 0.64420(19) 0.1962(6) 0.4391(2) 0.0326(10) Uani 1 1 d . . . . .
H9A H 0.6776 0.1110 0.4663 0.039 Uiso 1 1 calc R U . . .
H9B H 0.6566 0.2277 0.4061 0.039 Uiso 1 1 calc R U . . .
C10 C 0.6450(3) 0.3695(7) 0.4729(3) 0.0548(14) Uani 1 1 d . . . . .
H10A H 0.6883 0.4250 0.4881 0.082 Uiso 1 1 calc R U . . .
H10B H 0.6132 0.4568 0.4461 0.082 Uiso 1 1 calc R U . . .
H10C H 0.6342 0.3399 0.5065 0.082 Uiso 1 1 calc R U . . .
C11 C 0.5905(2) -0.0731(6) 0.38253(19) 0.0321(10) Uani 1 1 d D . . . .
H11A H 0.6268 -0.1444 0.4124 0.039 Uiso 1 1 calc R U . A 1
H11B H 0.6040 -0.0324 0.3510 0.039 Uiso 1 1 calc R U . A 1
C12 C 0.5262(2) 0.2168(7) 0.36898(19) 0.0358(10) Uani 1 1 d D . . . .
H12A H 0.5210 0.3244 0.3914 0.043 Uiso 1 1 calc R U . B 1
H12B H 0.4850 0.1468 0.3541 0.043 Uiso 1 1 calc R U . B 1
N1 N 0.57911(14) 0.0947(5) 0.41270(14) 0.0248(7) Uani 1 1 d . . . . .
F1 F 0.34938(15) 0.6019(4) 0.23492(15) 0.0606(9) Uani 1 1 d . . . . .
F2 F 0.23710(18) 0.6166(4) 0.13633(13) 0.0624(9) Uani 1 1 d . . . . .
F3 F 0.12402(16) 0.5152(4) 0.14168(12) 0.0549(8) Uani 1 1 d . . . . .
F4 F 0.12348(12) 0.4082(4) 0.24519(11) 0.0413(6) Uani 1 1 d . . . . .
Cl1 Cl 0.5000 0.5000 0.5000 0.0937(10) Uani 1 2 d S . P . .
Cl2 Cl 0.2500 0.2101(2) 0.5000 0.0309(3) Uani 1 2 d S T P . .
Cl3 Cl 0.5238(3) -0.2185(12) 0.3503(4) 0.0459(7) Uani 0.5 1 d . . P C 1
C101 C 0.536(2) 0.289(7) 0.3144(14) 0.0575(7) Uani 0.5 1 d D . P D 1
H10D H 0.4985 0.3657 0.2899 0.086 Uiso 0.5 1 calc R U P D 1
H10E H 0.5754 0.3632 0.3280 0.086 Uiso 0.5 1 calc R U P D 1
H10F H 0.5393 0.1849 0.2907 0.086 Uiso 0.5 1 calc R U P D 1
Cl4 Cl 0.5387(6) 0.2938(16) 0.3086(3) 0.0575(7) Uani 0.5 1 d . . P D 2
C100 C 0.5318(14) -0.202(5) 0.3514(18) 0.0459(7) Uani 0.5 1 d D . P C 2
H10G H 0.5446 -0.3061 0.3333 0.069 Uiso 0.5 1 calc R U P C 2
H10H H 0.5168 -0.2479 0.3809 0.069 Uiso 0.5 1 calc R U P C 2
H10I H 0.4967 -0.1334 0.3201 0.069 Uiso 0.5 1 calc R U P C 2
I1 I 0.23341(2) 0.36237(4) 0.37708(2) 0.02582(10) Uani 1 1 d . . . . .
I2 I 0.38400(2) 0.50240(4) 0.37176(2) 0.04095(12) Uani 1 1 d . . . . .

loop_
_atom_site_aniso_label
_atom_site_aniso_U_11
_atom_site_aniso_U_22
_atom_site_aniso_U_33
_atom_site_aniso_U_23
_atom_site_aniso_U_13
_atom_site_aniso_U_12
C1 0.035(2) 0.022(2) 0.030(2) -0.0032(18) 0.0203(19) -0.0018(18)
C2 0.036(2) 0.021(2) 0.047(3) 0.0000(19) 0.026(2) 0.0016(18)
C3 0.064(3) 0.020(2) 0.072(4) 0.002(2) 0.057(3) 0.001(2)
C4 0.084(4) 0.021(2) 0.037(3) 0.002(2) 0.038(3) 0.004(2)
C5 0.063(3) 0.023(2) 0.034(3) -0.0006(19) 0.023(2) 0.002(2)
C6 0.045(3) 0.022(2) 0.031(2) -0.0012(18) 0.021(2) -0.0020(19)
C7 0.032(2) 0.046(3) 0.028(2) -0.002(2) 0.0192(19) 0.001(2)
C8 0.054(3) 0.078(4) 0.030(3) 0.007(3) 0.024(2) 0.015(3)
C9 0.023(2) 0.038(3) 0.035(2) -0.006(2) 0.0108(18) -0.0047(18)
C10 0.049(3) 0.052(3) 0.058(3) -0.024(3) 0.018(3) -0.016(3)
C11 0.036(2) 0.032(2) 0.030(2) -0.004(2) 0.0156(19) 0.0033(19)
C12 0.025(2) 0.042(3) 0.033(2) 0.000(2) 0.0050(18) 0.007(2)
N1 0.0204(16) 0.0302(19) 0.0242(18) -0.0044(15) 0.0098(14) 0.0021(14)
F1 0.082(2) 0.0426(17) 0.095(2) 0.0061(16) 0.074(2) -0.0010(15)
F2 0.120(3) 0.0392(17) 0.0527(18) 0.0122(14) 0.0611(19) 0.0086(17)
F3 0.084(2) 0.0422(17) 0.0282(15) 0.0035(12) 0.0129(15) 0.0021(14)
F4 0.0365(14) 0.0473(16) 0.0337(14) -0.0002(12) 0.0083(11) -0.0073(12)
Cl1 0.0201(8) 0.0896(17) 0.137(2) -0.0775(16) -0.0009(11) 0.0035(9)
Cl2 0.0300(7) 0.0400(8) 0.0218(7) 0.000 0.0100(6) 0.000
Cl3 0.045(2) 0.044(2) 0.0403(11) -0.0135(13) 0.0090(16) -0.0099(12)
C101 0.0700(18) 0.0594(14) 0.0436(19) 0.0119(17) 0.0240(14) 0.0163(14)
Cl4 0.0700(18) 0.0594(14) 0.0436(19) 0.0119(17) 0.0240(14) 0.0163(14)
C100 0.045(2) 0.044(2) 0.0403(11) -0.0135(13) 0.0090(16) -0.0099(12)
I1 0.02496(15) 0.03017(16) 0.02477(16) -0.00296(11) 0.01276(11) -0.00451(11)
I2 0.02720(17) 0.03002(18) 0.0723(3) -0.00616(15) 0.02737(16) -0.00276(12)

loop_
_atom_type_symbol
_atom_type_description
_atom_type_scat_dispersion_real
_atom_type_scat_dispersion_imag
_atom_type_scat_source
C C 0.0033 0.0016 'International Tables Vol C Tables 4.2.6.8 and 6.1.1.4'
H H 0.0000 0.0000 'International Tables Vol C Tables 4.2.6.8 and 6.1.1.4'
N N 0.0061 0.0033 'International Tables Vol C Tables 4.2.6.8 and 6.1.1.4'
F F 0.0171 0.0103 'International Tables Vol C Tables 4.2.6.8 and 6.1.1.4'
Cl Cl 0.1484 0.1585 'International Tables Vol C Tables 4.2.6.8 and 6.1.1.4'
I I -0.4742 1.8119 'International Tables Vol C Tables 4.2.6.8 and 6.1.1.4'

loop_
_geom_angle_atom_site_label_1
_geom_angle_atom_site_label_2
_geom_angle_atom_site_label_3
_geom_angle
C6 C1 C2 118.7(4)
C6 C1 I1 119.3(3)
C2 C1 I1 122.0(3)
C3 C2 C1 118.1(4)
C3 C2 I2 120.3(3)
C1 C2 I2 121.5(3)
F1 C3 C4 118.7(4)
F1 C3 C2 119.8(5)
C4 C3 C2 121.5(4)
F2 C4 C5 119.9(5)
F2 C4 C3 119.8(5)
C5 C4 C3 120.3(4)
F3 C5 C4 120.6(4)
F3 C5 C6 120.6(4)
C4 C5 C6 118.8(5)
F4 C6 C1 121.0(4)
F4 C6 C5 116.4(4)
C1 C6 C5 122.6(4)
N1 C7 C8 114.2(3)
N1 C7 H7A 108.7
C8 C7 H7A 108.7
N1 C7 H7B 108.7
C8 C7 H7B 108.7
H7A C7 H7B 107.6
C7 C8 H8A 109.5
C7 C8 H8B 109.5
H8A C8 H8B 109.5
C7 C8 H8C 109.5
H8A C8 H8C 109.5
H8B C8 H8C 109.5
C10 C9 N1 115.0(3)
C10 C9 H9A 108.5
N1 C9 H9A 108.5
C10 C9 H9B 108.5
N1 C9 H9B 108.5
H9A C9 H9B 107.5
C9 C10 H10A 109.5
C9 C10 H10B 109.5
H10A C10 H10B 109.5
C9 C10 H10C 109.5
H10A C10 H10C 109.5
H10B C10 H10C 109.5
N1 C11 C100 116.4(18)
N1 C11 Cl3 114.7(4)
N1 C11 H11A 108.6
Cl3 C11 H11A 108.6
N1 C11 H11B 108.6
Cl3 C11 H11B 108.6
H11A C11 H11B 107.6
N1 C12 C101 117.4(19)
N1 C12 Cl4 115.8(5)
N1 C12 H12A 108.0
C101 C12 H12A 108.0
N1 C12 H12B 108.0
C101 C12 H12B 108.0
H12A C12 H12B 107.2
C11 N1 C12 111.8(3)
C11 N1 C7 111.4(3)
C12 N1 C7 105.8(3)
C11 N1 C9 105.3(3)
C12 N1 C9 111.0(3)
C7 N1 C9 111.7(3)
C12 C101 H10D 109.5
C12 C101 H10E 109.5
H10D C101 H10E 109.5
C12 C101 H10F 109.5
H10D C101 H10F 109.5
H10E C101 H10F 109.5
C11 C100 H10G 109.5
C11 C100 H10H 109.5
H10G C100 H10H 109.5
C11 C100 H10I 109.5
H10G C100 H10I 109.5
H10H C100 H10I 109.5

loop_
_geom_bond_atom_site_label_1
_geom_bond_atom_site_label_2
_geom_bond_distance
C1 C6 1.375(6)
C1 C2 1.399(6)
C1 I1 2.108(4)
C2 C3 1.399(7)
C2 I2 2.110(5)
C3 F1 1.350(5)
C3 C4 1.369(7)
C4 F2 1.354(5)
C4 C5 1.364(7)
C5 F3 1.348(6)
C5 C6 1.376(6)
C6 F4 1.357(5)
C7 N1 1.519(5)
C7 C8 1.527(7)
C7 H7A 0.9900
C7 H7B 0.9900
C8 H8A 0.9800
C8 H8B 0.9800
C8 H8C 0.9800
C9 C10 1.503(6)
C9 N1 1.532(5)
C9 H9A 0.9900
C9 H9B 0.9900
C10 H10A 0.9800
C10 H10B 0.9800
C10 H10C 0.9800
C11 N1 1.503(5)
C11 C100 1.544(10)
C11 Cl3 1.742(6)
C11 H11A 0.9900
C11 H11B 0.9900
C12 N1 1.518(5)
C12 C101 1.537(10)
C12 Cl4 1.717(6)
C12 H12A 0.9900
C12 H12B 0.9900
C101 H10D 0.9800
C101 H10E 0.9800
C101 H10F 0.9800
C100 H10G 0.9800
C100 H10H 0.9800
C100 H10I 0.9800

loop_
_geom_torsion_atom_site_label_1
_geom_torsion_atom_site_label_2
_geom_torsion_atom_site_label_3
_geom_torsion_atom_site_label_4
_geom_torsion
C6 C1 C2 C3 0.2(6)
I1 C1 C2 C3 179.1(3)
C6 C1 C2 I2 178.1(3)
I1 C1 C2 I2 -2.9(5)
C1 C2 C3 F1 -179.9(4)
I2 C2 C3 F1 2.1(6)
C1 C2 C3 C4 0.4(6)
I2 C2 C3 C4 -177.6(3)
F1 C3 C4 F2 -1.5(6)
C2 C3 C4 F2 178.3(4)
F1 C3 C4 C5 179.4(4)
C2 C3 C4 C5 -0.8(7)
F2 C4 C5 F3 0.8(6)
C3 C4 C5 F3 179.9(4)
F2 C4 C5 C6 -178.4(4)
C3 C4 C5 C6 0.7(7)
C2 C1 C6 F4 179.7(4)
I1 C1 C6 F4 0.7(5)
C2 C1 C6 C5 -0.3(6)
I1 C1 C6 C5 -179.3(3)
F3 C5 C6 F4 0.7(6)
C4 C5 C6 F4 179.9(4)
F3 C5 C6 C1 -179.3(4)
C4 C5 C6 C1 -0.1(7)
C100 C11 N1 C12 -59.1(19)
Cl3 C11 N1 C12 -61.2(5)
C100 C11 N1 C7 59.0(19)
Cl3 C11 N1 C7 56.9(5)
C100 C11 N1 C9 -179.7(19)
Cl3 C11 N1 C9 178.2(5)
C101 C12 N1 C11 -58(2)
Cl4 C12 N1 C11 -57.5(6)
C101 C12 N1 C7 -179(2)
Cl4 C12 N1 C7 -178.9(5)
C101 C12 N1 C9 59(2)
Cl4 C12 N1 C9 59.7(6)
C8 C7 N1 C11 57.0(5)
C8 C7 N1 C12 178.7(4)
C8 C7 N1 C9 -60.4(5)
C10 C9 N1 C11 -179.0(4)
C10 C9 N1 C12 59.9(5)
C10 C9 N1 C7 -57.9(5)
